data_7043084
loop_
_publ_author_name
'Huang, Xing-Cai'
'Zhao, Xin-Hua'
'Shao, Dong'
'Wang, Xin-Yi'

_publ_section_title
;
 Syntheses, structures, and magnetic properties of a family of end-on
 azido-bridged CuII--LnIII complexes
;
_journal_name_full 'Dalton Trans.'
_journal_paper_doi 10.1039/C7DT01167A
_journal_year 2017
_chemical_formula_sum 'C43 H52 Cu2 Er2 N22 O9'
_chemical_formula_weight 1482.67
_chemical_name_common CuErvaldmpnN3
_chemical_name_systematic ?
_space_group_IT_number 15
_symmetry_cell_setting monoclinic
_symmetry_space_group_name_Hall '-C 2yc'
_symmetry_space_group_name_H-M 'C 1 2/c 1'
_atom_sites_solution_hydrogens geom
_atom_sites_solution_primary direct
_atom_sites_solution_secondary difmap
_audit_creation_method SHELXL-97
_audit_update_record
;
2017-04-26 deposited with the CCDC.
2017-05-05 downloaded from the CCDC.
;
_cell_angle_alpha 90.00
_cell_angle_beta 109.798(3)
_cell_angle_gamma 90.00
_cell_formula_units_Z 4
_cell_length_a 22.177(6)
_cell_length_b 9.669(2)
_cell_length_c 25.894(7)
_cell_measurement_reflns_used 9621
_cell_measurement_temperature 293(2)
_cell_measurement_theta_max 27.50
_cell_measurement_theta_min 2.35
_cell_volume 5224(2)
_computing_cell_refinement 'Bruker SAINT'
_computing_data_collection 'Bruker Apex'
_computing_data_reduction 'Bruker SAINT'
_computing_molecular_graphics Diamond
_computing_publication_material 'SHELXL-97 (Sheldrick, 2008)'
_computing_structure_refinement 'SHELXL-97 (Sheldrick, 2008)'
_computing_structure_solution 'SHELXS-97 (Sheldrick, 2008)'
_diffrn_ambient_temperature 293(2)
_diffrn_measured_fraction_theta_full 0.995
_diffrn_measured_fraction_theta_max 0.995
_diffrn_measurement_device_type 'Bruker APEX SMART'
_diffrn_measurement_method 'phi and omega scans'
_diffrn_radiation_monochromator graphite
_diffrn_radiation_source 'fine-focus sealed tube'
_diffrn_radiation_type MoK\a
_diffrn_radiation_wavelength 0.71073
_diffrn_reflns_av_R_equivalents 0.0413
_diffrn_reflns_av_unetI/netI 0.0300
_diffrn_reflns_limit_h_max 28
_diffrn_reflns_limit_h_min -28
_diffrn_reflns_limit_k_max 12
_diffrn_reflns_limit_k_min -12
_diffrn_reflns_limit_l_max 33
_diffrn_reflns_limit_l_min -33
_diffrn_reflns_number 32568
_diffrn_reflns_theta_full 27.62
_diffrn_reflns_theta_max 27.62
_diffrn_reflns_theta_min 1.67
_exptl_absorpt_coefficient_mu 4.059
_exptl_absorpt_correction_T_max 0.8545
_exptl_absorpt_correction_T_min 0.4688
_exptl_absorpt_correction_type multi-scan
_exptl_absorpt_process_details 'SADABS: Bruker, 2000'
_exptl_crystal_colour 'dark green'
_exptl_crystal_density_diffrn 1.885
_exptl_crystal_density_method 'not measured'
_exptl_crystal_description plate
_exptl_crystal_F_000 2920
_exptl_crystal_size_max 0.22
_exptl_crystal_size_mid 0.10
_exptl_crystal_size_min 0.04
_refine_diff_density_max 0.800
_refine_diff_density_min -0.540
_refine_diff_density_rms 0.101
_refine_ls_extinction_method none
_refine_ls_goodness_of_fit_ref 1.131
_refine_ls_hydrogen_treatment constr
_refine_ls_matrix_type full
_refine_ls_number_parameters 361
_refine_ls_number_reflns 6050
_refine_ls_number_restraints 20
_refine_ls_restrained_S_all 1.132
_refine_ls_R_factor_all 0.0356
_refine_ls_R_factor_gt 0.0297
_refine_ls_shift/su_max 0.000
_refine_ls_shift/su_mean 0.000
_refine_ls_structure_factor_coef Fsqd
_refine_ls_weighting_details 'calc w=1/[\s^2^(Fo^2^)+(0.0297P)^2^+8.5301P] where P=(Fo^2^+2Fc^2^)/3'
_refine_ls_weighting_scheme calc
_refine_ls_wR_factor_gt 0.0680
_refine_ls_wR_factor_ref 0.0703
_reflns_number_gt 5394
_reflns_number_total 6050
_reflns_threshold_expression >2sigma(I)
_cod_data_source_file c7dt01167a2.cif
_cod_data_source_block CuErvaldmpnN3
_cod_depositor_comments
;
 Marking attached hydrogen atoms.

 Antanas Vaitkus,
 2017-07-11

The following automatic conversions were performed:

'_symmetry_cell_setting' value 'Monoclinic' changed to 'monoclinic'
according to
/home/data/users/saulius/crontab/automatic-downloads/rss-feeds/RSC/lib/dictionaries/cif_core.dic
dictionary named 'cif_core.dic' version 2.4.2 from 2011-04-26.

'_exptl_absorpt_correction_type' value 'multi-Scan' changed to
'multi-scan' according to
/home/data/users/saulius/crontab/automatic-downloads/rss-feeds/RSC/lib/dictionaries/cif_core.dic
dictionary named 'cif_core.dic' version 2.4.2 from 2011-04-26.

Automatic conversion script
Id: cif_fix_values 4973 2017-02-22 13:04:09Z antanas 
;
_cod_original_sg_symbol_H-M C2/c
_cod_database_code 7043084

loop_
_symmetry_equiv_pos_as_xyz
'x, y, z'
'-x, y, -z+1/2'
'x+1/2, y+1/2, z'
'-x+1/2, y+1/2, -z+1/2'
'-x, -y, -z'
'x, -y, z-1/2'
'-x+1/2, -y+1/2, -z'
'x+1/2, -y+1/2, z-1/2'

loop_
_atom_site_label
_atom_site_type_symbol
_atom_site_fract_x
_atom_site_fract_y
_atom_site_fract_z
_atom_site_U_iso_or_equiv
_atom_site_adp_type
_atom_site_occupancy
_atom_site_symmetry_multiplicity
_atom_site_calc_flag
_atom_site_refinement_flags
_atom_site_attached_hydrogens
Er1 Er 0.286617(7) 0.345268(16) 0.073247(6) 0.02602(6) Uani 1 1 d . 0
Cu1 Cu 0.442235(19) 0.23623(4) 0.100471(18) 0.02858(10) Uani 1 1 d . 0
C1 C 0.40709(17) 0.5276(4) 0.06758(15) 0.0311(8) Uani 1 1 d . 0
C2 C 0.36270(18) 0.6352(4) 0.05634(16) 0.0326(8) Uani 1 1 d . 0
C3 C 0.3776(2) 0.7658(4) 0.04336(18) 0.0415(9) Uani 1 1 d . 0
H3 H 0.3473 0.8361 0.0364 0.050 Uiso 1 1 calc R 0
C4 C 0.4379(2) 0.7925(4) 0.04059(19) 0.0470(11) Uani 1 1 d . 0
H4 H 0.4478 0.8801 0.0310 0.056 Uiso 1 1 calc R 0
C5 C 0.4826(2) 0.6896(4) 0.05207(19) 0.0464(11) Uani 1 1 d . 0
H5 H 0.5230 0.7079 0.0503 0.056 Uiso 1 1 calc R 0
C6 C 0.46853(18) 0.5562(4) 0.06656(17) 0.0365(8) Uani 1 1 d . 0
C7 C 0.51956(18) 0.4580(4) 0.08150(17) 0.0404(9) Uani 1 1 d . 0
H7 H 0.5582 0.4893 0.0792 0.049 Uiso 1 1 calc R 0
C8 C 0.5822(2) 0.2625(5) 0.1108(2) 0.0528(12) Uani 1 1 d . 0
H8A H 0.6157 0.3320 0.1221 0.063 Uiso 1 1 calc R 0
H8B H 0.5843 0.2198 0.0775 0.063 Uiso 1 1 calc R 0
C9 C 0.59586(17) 0.1539(4) 0.15480(16) 0.0347(8) Uani 1 1 d . 0
C10 C 0.66364(19) 0.1016(5) 0.1641(2) 0.0473(10) Uani 1 1 d . 0
H10A H 0.6651 0.0579 0.1312 0.071 Uiso 1 1 calc R 0
H10B H 0.6755 0.0360 0.1936 0.071 Uiso 1 1 calc R 0
H10C H 0.6930 0.1781 0.1732 0.071 Uiso 1 1 calc R 0
C11 C 0.5916(2) 0.2110(5) 0.20772(19) 0.0544(12) Uani 1 1 d . 0
H11A H 0.6234 0.2818 0.2215 0.082 Uiso 1 1 calc R 0
H11B H 0.5990 0.1380 0.2343 0.082 Uiso 1 1 calc R 0
H11C H 0.5498 0.2497 0.2011 0.082 Uiso 1 1 calc R 0
C12 C 0.55019(18) 0.0335(4) 0.1341(2) 0.0437(10) Uani 1 1 d . 0
H12A H 0.5479 0.0111 0.0969 0.052 Uiso 1 1 calc R 0
H12B H 0.5669 -0.0467 0.1569 0.052 Uiso 1 1 calc R 0
C13 C 0.46157(18) -0.0277(4) 0.15763(17) 0.0384(9) Uani 1 1 d . 0
H13 H 0.4868 -0.1053 0.1711 0.046 Uiso 1 1 calc R 0
C14 C 0.40061(18) -0.0251(4) 0.16564(16) 0.0343(8) Uani 1 1 d . 0
C15 C 0.3881(2) -0.1305(4) 0.19810(18) 0.0429(10) Uani 1 1 d . 0
H15 H 0.4181 -0.2002 0.2120 0.051 Uiso 1 1 calc R 0
C16 C 0.3318(2) -0.1312(4) 0.20945(18) 0.0437(10) Uani 1 1 d . 0
H16 H 0.3239 -0.2017 0.2307 0.052 Uiso 1 1 calc R 0
C17 C 0.2870(2) -0.0273(4) 0.18938(16) 0.0388(9) Uani 1 1 d . 0
H17 H 0.2491 -0.0275 0.1972 0.047 Uiso 1 1 calc R 0
C18 C 0.29914(18) 0.0762(4) 0.15775(14) 0.0318(8) Uani 1 1 d . 0
C19 C 0.35507(17) 0.0787(4) 0.14394(14) 0.0286(7) Uani 1 1 d . 0
C20 C 0.2670(2) 0.7059(4) 0.07273(19) 0.0435(10) Uani 1 1 d . 0
H20A H 0.2934 0.7460 0.1068 0.065 Uiso 1 1 calc R 0
H20B H 0.2292 0.6669 0.0771 0.065 Uiso 1 1 calc R 0
H20C H 0.2549 0.7762 0.0449 0.065 Uiso 1 1 calc R 0
C21 C 0.2108(2) 0.2150(5) 0.1622(2) 0.0595(14) Uani 1 1 d . 0
H21A H 0.1783 0.1448 0.1513 0.089 Uiso 1 1 calc R 0
H21B H 0.1918 0.3038 0.1502 0.089 Uiso 1 1 calc R 0
H21C H 0.2303 0.2148 0.2014 0.089 Uiso 1 1 calc R 0
O5 O 0.4778(7) 0.6126(12) 0.2809(6) 0.150(4) Uani 0.50 1 d PDU 1
N1 N 0.51965(14) 0.3324(3) 0.09771(14) 0.0358(7) Uani 1 1 d . 0
N2 N 0.48554(14) 0.0633(3) 0.13431(13) 0.0332(7) Uani 1 1 d . 0
N3 N 0.3108(2) 0.4598(4) 0.15652(16) 0.0542(10) Uani 1 1 d . 0
N4 N 0.31981(16) 0.4903(3) 0.20114(14) 0.0380(7) Uani 1 1 d . 0
N5 N 0.3288(3) 0.5238(5) 0.24572(19) 0.0792(15) Uani 1 1 d . 0
N6 N 0.27142(15) 0.3528(3) -0.02143(13) 0.0333(7) Uani 1 1 d . 0
N7 N 0.30442(19) 0.4289(4) -0.04071(16) 0.0531(10) Uani 1 1 d . 0
N8 N 0.3347(3) 0.4985(6) -0.0591(2) 0.0858(17) Uani 1 1 d . 0
N9 N 0.41798(17) 0.1470(4) 0.01015(15) 0.0458(9) Uani 1 1 d . 0
N10 N 0.36869(15) 0.1133(3) -0.01926(13) 0.0310(7) Uani 1 1 d . 0
N11 N 0.31889(16) 0.0767(4) -0.05052(15) 0.0426(8) Uani 1 1 d . 0
O1 O 0.38926(11) 0.4024(2) 0.07825(11) 0.0309(5) Uani 1 1 d . 0
O2 O 0.36289(12) 0.1805(2) 0.11241(11) 0.0312(6) Uani 1 1 d . 0
O3 O 0.30247(12) 0.5986(3) 0.05674(11) 0.0346(6) Uani 1 1 d . 0
O4 O 0.25877(13) 0.1875(3) 0.13755(12) 0.0384(6) Uani 1 1 d . 0
C22 C 0.5000 0.5202(17) 0.2500 0.167(5) Uani 1 2 d SDU 3

loop_
_atom_site_aniso_label
_atom_site_aniso_U_11
_atom_site_aniso_U_22
_atom_site_aniso_U_33
_atom_site_aniso_U_23
_atom_site_aniso_U_13
_atom_site_aniso_U_12
Er1 0.02333(9) 0.02862(9) 0.02686(9) 0.00192(6) 0.00947(6) -0.00067(6)
Cu1 0.0221(2) 0.0301(2) 0.0330(2) 0.00523(18) 0.00852(18) -0.00086(17)
C1 0.0294(18) 0.0287(18) 0.0331(19) 0.0032(15) 0.0079(15) -0.0064(14)
C2 0.0311(19) 0.0288(18) 0.036(2) -0.0025(15) 0.0082(16) -0.0048(15)
C3 0.045(2) 0.028(2) 0.049(2) 0.0008(17) 0.0120(19) 0.0010(17)
C4 0.050(3) 0.031(2) 0.058(3) 0.0068(19) 0.016(2) -0.0123(19)
C5 0.041(2) 0.040(2) 0.058(3) 0.007(2) 0.016(2) -0.0114(18)
C6 0.0305(19) 0.034(2) 0.043(2) 0.0049(17) 0.0099(16) -0.0050(16)
C7 0.0288(19) 0.047(2) 0.047(2) 0.0092(19) 0.0145(17) -0.0090(17)
C8 0.030(2) 0.062(3) 0.072(3) 0.024(2) 0.025(2) 0.009(2)
C9 0.0230(17) 0.041(2) 0.037(2) -0.0008(17) 0.0068(15) 0.0009(15)
C10 0.029(2) 0.053(3) 0.057(3) 0.001(2) 0.0107(19) 0.0069(19)
C11 0.045(3) 0.069(3) 0.043(3) -0.014(2) 0.007(2) 0.011(2)
C12 0.031(2) 0.039(2) 0.062(3) -0.004(2) 0.0173(19) 0.0045(17)
C13 0.035(2) 0.033(2) 0.043(2) 0.0050(17) 0.0074(17) 0.0021(16)
C14 0.038(2) 0.0298(18) 0.035(2) 0.0039(16) 0.0125(16) -0.0006(16)
C15 0.050(2) 0.034(2) 0.043(2) 0.0095(18) 0.014(2) 0.0011(18)
C16 0.056(3) 0.037(2) 0.042(2) 0.0095(18) 0.022(2) -0.0072(19)
C17 0.047(2) 0.040(2) 0.035(2) 0.0014(17) 0.0217(18) -0.0079(18)
C18 0.0366(19) 0.036(2) 0.0247(18) 0.0012(15) 0.0125(15) -0.0025(16)
C19 0.0335(18) 0.0259(17) 0.0248(17) -0.0003(14) 0.0076(14) -0.0034(14)
C20 0.044(2) 0.034(2) 0.056(3) -0.0068(19) 0.022(2) 0.0064(18)
C21 0.062(3) 0.062(3) 0.076(4) 0.016(3) 0.052(3) 0.013(2)
O5 0.146(8) 0.146(7) 0.150(8) -0.002(6) 0.040(6) -0.017(6)
N1 0.0229(15) 0.0431(19) 0.0415(19) 0.0098(15) 0.0108(14) 0.0010(13)
N2 0.0285(15) 0.0288(16) 0.0416(18) 0.0002(13) 0.0111(14) -0.0007(13)
N3 0.065(3) 0.060(2) 0.038(2) -0.0085(18) 0.0170(18) -0.002(2)
N4 0.0427(19) 0.0369(18) 0.035(2) 0.0030(15) 0.0137(15) 0.0080(15)
N5 0.112(4) 0.083(3) 0.045(3) 0.000(2) 0.029(3) 0.035(3)
N6 0.0341(16) 0.0350(17) 0.0302(16) -0.0052(13) 0.0103(13) -0.0059(13)
N7 0.055(2) 0.061(3) 0.042(2) -0.0059(18) 0.0156(18) -0.014(2)
N8 0.096(4) 0.108(4) 0.059(3) -0.002(3) 0.033(3) -0.054(3)
N9 0.0343(19) 0.057(2) 0.042(2) -0.0036(17) 0.0077(16) -0.0053(16)
N10 0.0324(17) 0.0312(16) 0.0326(17) 0.0002(13) 0.0152(14) 0.0031(13)
N11 0.0302(17) 0.046(2) 0.048(2) -0.0106(16) 0.0094(15) 0.0008(15)
O1 0.0259(12) 0.0244(12) 0.0417(15) 0.0056(11) 0.0106(11) -0.0007(10)
O2 0.0282(13) 0.0322(13) 0.0360(14) 0.0104(11) 0.0144(11) -0.0002(10)
O3 0.0329(13) 0.0277(13) 0.0447(16) -0.0020(11) 0.0154(12) -0.0002(11)
O4 0.0366(15) 0.0432(15) 0.0432(16) 0.0115(12) 0.0235(13) 0.0055(12)
C22 0.156(8) 0.162(9) 0.199(9) 0.000 0.082(7) 0.000

loop_
_atom_type_symbol
_atom_type_description
_atom_type_scat_dispersion_real
_atom_type_scat_dispersion_imag
_atom_type_scat_source
C C 0.0033 0.0016 'International Tables Vol C Tables 4.2.6.8 and 6.1.1.4'
H H 0.0000 0.0000 'International Tables Vol C Tables 4.2.6.8 and 6.1.1.4'
N N 0.0061 0.0033 'International Tables Vol C Tables 4.2.6.8 and 6.1.1.4'
O O 0.0106 0.0060 'International Tables Vol C Tables 4.2.6.8 and 6.1.1.4'
Cu Cu 0.3201 1.2651 'International Tables Vol C Tables 4.2.6.8 and 6.1.1.4'
Er Er -0.2586 4.9576 'International Tables Vol C Tables 4.2.6.8 and 6.1.1.4'

loop_
_geom_angle_atom_site_label_1
_geom_angle_atom_site_label_2
_geom_angle_atom_site_label_3
_geom_angle
_geom_angle_site_symmetry_1
_geom_angle_site_symmetry_3
O2 Er1 O1 64.86(8) . .
O2 Er1 N3 90.98(12) . .
O1 Er1 N3 85.45(12) . .
O2 Er1 N11 149.43(11) . 7
O1 Er1 N11 145.41(11) . 7
N3 Er1 N11 88.63(13) . 7
O2 Er1 N6 107.75(10) . .
O1 Er1 N6 80.89(10) . .
N3 Er1 N6 149.08(12) . .
N11 Er1 N6 87.13(12) 7 .
O2 Er1 N6 82.57(10) . 7
O1 Er1 N6 123.12(10) . 7
N3 Er1 N6 142.98(13) . 7
N11 Er1 N6 79.53(11) 7 7
N6 Er1 N6 65.78(13) . 7
O2 Er1 O4 65.86(8) . .
O1 Er1 O4 125.07(9) . .
N3 Er1 O4 72.64(12) . .
N11 Er1 O4 84.96(11) 7 .
N6 Er1 O4 137.25(10) . .
N6 Er1 O4 71.47(10) 7 .
O2 Er1 O3 128.51(8) . .
O1 Er1 O3 65.55(8) . .
N3 Er1 O3 72.16(12) . .
N11 Er1 O3 80.18(11) 7 .
N6 Er1 O3 76.93(10) . .
N6 Er1 O3 138.08(10) 7 .
O4 Er1 O3 141.94(9) . .
O2 Er1 Cu1 32.84(6) . .
O1 Er1 Cu1 32.80(6) . .
N3 Er1 Cu1 93.21(10) . .
N11 Er1 Cu1 177.12(9) 7 .
N6 Er1 Cu1 90.15(8) . .
N6 Er1 Cu1 100.23(8) 7 .
O4 Er1 Cu1 97.70(6) . .
O3 Er1 Cu1 98.27(6) . .
O1 Cu1 O2 77.93(10) . .
O1 Cu1 N1 92.61(12) . .
O2 Cu1 N1 166.39(13) . .
O1 Cu1 N2 167.48(12) . .
O2 Cu1 N2 91.42(11) . .
N1 Cu1 N2 96.68(13) . .
O1 Cu1 N9 95.48(12) . .
O2 Cu1 N9 97.99(12) . .
N1 Cu1 N9 92.59(13) . .
N2 Cu1 N9 92.47(13) . .
O1 Cu1 Er1 39.57(7) . .
O2 Cu1 Er1 39.36(7) . .
N1 Cu1 Er1 132.17(9) . .
N2 Cu1 Er1 130.65(9) . .
N9 Cu1 Er1 91.87(9) . .
O1 C1 C2 118.9(3) . .
O1 C1 C6 123.0(3) . .
C2 C1 C6 118.1(3) . .
C3 C2 O3 123.3(3) . .
C3 C2 C1 121.6(4) . .
O3 C2 C1 115.0(3) . .
C2 C3 C4 120.0(4) . .
C2 C3 H3 120.0 . .
C4 C3 H3 120.0 . .
C5 C4 C3 119.6(4) . .
C5 C4 H4 120.2 . .
C3 C4 H4 120.2 . .
C4 C5 C6 121.1(4) . .
C4 C5 H5 119.4 . .
C6 C5 H5 119.4 . .
C1 C6 C5 119.4(4) . .
C1 C6 C7 123.4(3) . .
C5 C6 C7 117.1(4) . .
N1 C7 C6 129.1(3) . .
N1 C7 H7 115.4 . .
C6 C7 H7 115.4 . .
N1 C8 C9 115.2(3) . .
N1 C8 H8A 108.5 . .
C9 C8 H8A 108.5 . .
N1 C8 H8B 108.5 . .
C9 C8 H8B 108.5 . .
H8A C8 H8B 107.5 . .
C8 C9 C11 112.0(4) . .
C8 C9 C12 109.2(4) . .
C11 C9 C12 111.3(4) . .
C8 C9 C10 106.6(3) . .
C11 C9 C10 109.8(3) . .
C12 C9 C10 107.8(3) . .
C9 C10 H10A 109.5 . .
C9 C10 H10B 109.5 . .
H10A C10 H10B 109.5 . .
C9 C10 H10C 109.5 . .
H10A C10 H10C 109.5 . .
H10B C10 H10C 109.5 . .
C9 C11 H11A 109.5 . .
C9 C11 H11B 109.5 . .
H11A C11 H11B 109.5 . .
C9 C11 H11C 109.5 . .
H11A C11 H11C 109.5 . .
H11B C11 H11C 109.5 . .
N2 C12 C9 112.6(3) . .
N2 C12 H12A 109.1 . .
C9 C12 H12A 109.1 . .
N2 C12 H12B 109.1 . .
C9 C12 H12B 109.1 . .
H12A C12 H12B 107.8 . .
N2 C13 C14 128.1(4) . .
N2 C13 H13 115.9 . .
C14 C13 H13 115.9 . .
C19 C14 C15 119.8(4) . .
C19 C14 C13 122.8(3) . .
C15 C14 C13 117.4(4) . .
C16 C15 C14 120.6(4) . .
C16 C15 H15 119.7 . .
C14 C15 H15 119.7 . .
C15 C16 C17 120.3(4) . .
C15 C16 H16 119.9 . .
C17 C16 H16 119.9 . .
C18 C17 C16 119.4(4) . .
C18 C17 H17 120.3 . .
C16 C17 H17 120.3 . .
C17 C18 O4 124.0(3) . .
C17 C18 C19 122.1(4) . .
O4 C18 C19 113.9(3) . .
O2 C19 C14 123.5(3) . .
O2 C19 C18 118.7(3) . .
C14 C19 C18 117.7(3) . .
O3 C20 H20A 109.5 . .
O3 C20 H20B 109.5 . .
H20A C20 H20B 109.5 . .
O3 C20 H20C 109.5 . .
H20A C20 H20C 109.5 . .
H20B C20 H20C 109.5 . .
O4 C21 H21A 109.5 . .
O4 C21 H21B 109.5 . .
H21A C21 H21B 109.5 . .
O4 C21 H21C 109.5 . .
H21A C21 H21C 109.5 . .
H21B C21 H21C 109.5 . .
C7 N1 C8 113.9(3) . .
C7 N1 Cu1 123.5(3) . .
C8 N1 Cu1 122.5(3) . .
C13 N2 C12 115.5(3) . .
C13 N2 Cu1 125.0(3) . .
C12 N2 Cu1 119.6(2) . .
N4 N3 Er1 165.9(4) . .
N3 N4 N5 178.6(5) . .
N7 N6 Er1 122.3(3) . .
N7 N6 Er1 120.8(3) . 7
Er1 N6 Er1 114.22(13) . 7
N8 N7 N6 179.2(5) . .
N10 N9 Cu1 127.1(3) . .
N9 N10 N11 177.9(4) . .
N10 N11 Er1 134.4(3) . 7
C1 O1 Cu1 128.0(2) . .
C1 O1 Er1 124.3(2) . .
Cu1 O1 Er1 107.63(10) . .
C19 O2 Cu1 127.7(2) . .
C19 O2 Er1 123.8(2) . .
Cu1 O2 Er1 107.81(10) . .
C2 O3 C20 116.0(3) . .
C2 O3 Er1 116.0(2) . .
C20 O3 Er1 121.8(2) . .
C18 O4 C21 117.2(3) . .
C18 O4 Er1 117.0(2) . .
C21 O4 Er1 124.9(3) . .
O5 C22 O5 100.4(17) . 2_655

loop_
_geom_bond_atom_site_label_1
_geom_bond_atom_site_label_2
_geom_bond_distance
_geom_bond_site_symmetry_2
Er1 O2 2.295(2) .
Er1 O1 2.303(2) .
Er1 N3 2.319(4) .
Er1 N11 2.336(3) 7
Er1 N6 2.360(3) .
Er1 N6 2.440(3) 7
Er1 O4 2.486(3) .
Er1 O3 2.531(3) .
Er1 Cu1 3.4453(9) .
Cu1 O1 1.958(2) .
Cu1 O2 1.962(2) .
Cu1 N1 1.975(3) .
Cu1 N2 1.978(3) .
Cu1 N9 2.377(4) .
C1 O1 1.331(4) .
C1 C2 1.394(5) .
C1 C6 1.399(5) .
C2 C3 1.376(5) .
C2 O3 1.385(4) .
C3 C4 1.387(6) .
C3 H3 0.9300 .
C4 C5 1.364(6) .
C4 H4 0.9300 .
C5 C6 1.407(5) .
C5 H5 0.9300 .
C6 C7 1.427(5) .
C7 N1 1.285(5) .
C7 H7 0.9300 .
C8 N1 1.475(5) .
C8 C9 1.504(6) .
C8 H8A 0.9700 .
C8 H8B 0.9700 .
C9 C11 1.510(6) .
C9 C12 1.516(5) .
C9 C10 1.526(5) .
C10 H10A 0.9600 .
C10 H10B 0.9600 .
C10 H10C 0.9600 .
C11 H11A 0.9600 .
C11 H11B 0.9600 .
C11 H11C 0.9600 .
C12 N2 1.464(5) .
C12 H12A 0.9700 .
C12 H12B 0.9700 .
C13 N2 1.281(5) .
C13 C14 1.436(5) .
C13 H13 0.9300 .
C14 C19 1.400(5) .
C14 C15 1.407(5) .
C15 C16 1.374(6) .
C15 H15 0.9300 .
C16 C17 1.384(6) .
C16 H16 0.9300 .
C17 C18 1.376(5) .
C17 H17 0.9300 .
C18 O4 1.384(4) .
C18 C19 1.403(5) .
C19 O2 1.327(4) .
C20 O3 1.445(5) .
C20 H20A 0.9600 .
C20 H20B 0.9600 .
C20 H20C 0.9600 .
C21 O4 1.438(5) .
C21 H21A 0.9600 .
C21 H21B 0.9600 .
C21 H21C 0.9600 .
O5 C22 1.3955(11) .
N3 N4 1.143(5) .
N4 N5 1.150(5) .
N6 N7 1.254(5) .
N6 Er1 2.440(3) 7
N7 N8 1.161(5) .
N9 N10 1.148(5) .
N10 N11 1.181(4) .
N11 Er1 2.336(3) 7
C22 O5 1.3955(11) 2_655
